data_1577119
loop_
_publ_author_name
'Olguin, Catherine'
'Tabacaru, Christian'
'Besse, Lennart'
'Simon, Martin'
'Golz, Christopher'
'Humanes, Marcos'
'Fernandez-Rodriguez, Manuel A.'
'Garc\'ia-Garc\'ia, Patricia'
'M\"ucke, Maike'
'Mata, Ricardo A.'
'Alcarazo, Manuel'

_publ_section_title
;
 Enantioselective Synthesis of Configurationally Stable [5]helicenes
 Containing 1,2-Azaborine Units
;
_journal_name_full 'Chemical Science'
_journal_paper_doi 10.1039/D6SC02344D
_journal_year 2026
_chemical_formula_moiety 'C H Cl3, C40 H32 B N O'
_chemical_formula_sum 'C41 H33 B Cl3 N O'
_chemical_formula_weight 672.84
_space_group_crystal_system orthorhombic
_space_group_IT_number 29
_space_group_name_Hall 'P 2c -2ac'
_space_group_name_H-M_alt 'P c a 21'
_atom_sites_solution_hydrogens mixed
_atom_sites_solution_primary dual
_audit_creation_date 2024-02-13
_audit_creation_method
;FinalCif V134 by Daniel Kratzert, Freiburg 2024, 
https://dkratzert.de/finalcif.html
;
_audit_update_record
;
2025-11-28 deposited with the CCDC.	2026-04-23 downloaded from the CCDC.
;
_cell_angle_alpha 90
_cell_angle_beta 90
_cell_angle_gamma 90
_cell_formula_units_Z 8
_cell_length_a 13.0664(5)
_cell_length_b 27.9409(12)
_cell_length_c 18.5017(8)
_cell_measurement_reflns_used 9909
_cell_measurement_temperature 100.00
_cell_measurement_theta_max 25.668
_cell_measurement_theta_min 2.201
_cell_volume 6754.7(5)
_computing_cell_refinement 'SAINT V8.40B (?, 2016)'
_computing_data_collection 'Bruker BIS V6.2.15/2021-03-16 and APEX4 2022.1-1'
_computing_data_reduction 'SAINT V8.40B (?, 2016)'
_computing_molecular_graphics 'Olex2 1.5 (Dolomanov et al., 2009)'
_computing_publication_material 'Olex2 1.5 (Dolomanov et al., 2009)'
_computing_structure_refinement 'XL  (Sheldrick, 2008)'
_computing_structure_solution 'SHELXT 2018/2 (Sheldrick, 2018)'
_diffrn_ambient_environment N~2~
_diffrn_ambient_temperature 100.00
_diffrn_detector CPAD
_diffrn_detector_area_resol_mean 7.41
_diffrn_detector_type 'Bruker PHOTON III'
_diffrn_measured_fraction_theta_full 1.000
_diffrn_measured_fraction_theta_max 0.999
_diffrn_measurement_device 'four-circle diffractometer'
_diffrn_measurement_device_type 'Bruker D8 VENTURE dual wavelength Mo/Cu'
_diffrn_measurement_method '\w and \f scans'
_diffrn_measurement_specimen_support 'MiTeGen micromount'
_diffrn_radiation_monochromator 'mirror optics'
_diffrn_radiation_probe x-ray
_diffrn_radiation_type MoK\a
_diffrn_radiation_wavelength 0.71073
_diffrn_reflns_av_R_equivalents 0.1086
_diffrn_reflns_av_unetI/netI 0.0462
_diffrn_reflns_Laue_measured_fraction_full 1.000
_diffrn_reflns_Laue_measured_fraction_max 0.999
_diffrn_reflns_limit_h_max 16
_diffrn_reflns_limit_h_min -16
_diffrn_reflns_limit_k_max 36
_diffrn_reflns_limit_k_min -36
_diffrn_reflns_limit_l_max 24
_diffrn_reflns_limit_l_min -24
_diffrn_reflns_number 231402
_diffrn_reflns_point_group_measured_fraction_full 1.000
_diffrn_reflns_point_group_measured_fraction_max 0.998
_diffrn_reflns_theta_full 25.242
_diffrn_reflns_theta_max 27.508
_diffrn_reflns_theta_min 2.043
_diffrn_source 'microfocus sealed X-ray tube'
_diffrn_source_current 1.0
_diffrn_source_power 0.05
_diffrn_source_type 'Incoatec I\ms'
_diffrn_source_voltage 50.0
_diffrn_standards_number 0
_exptl_absorpt_coefficient_mu 0.306
_exptl_absorpt_correction_T_max 1.0000
_exptl_absorpt_correction_T_min 0.7924
_exptl_absorpt_correction_type numerical
_exptl_absorpt_process_details
;
SADABS-2016/2 (Bruker,2016/2) was used for absorption correction.
wR2(int) was 0.0987 before and 0.0682 after correction.
The Ratio of minimum to maximum transmission is 0.7924.
The \l/2 correction factor is Not present.
;
_exptl_crystal_colour colourless
_exptl_crystal_colour_primary colourless
_exptl_crystal_density_diffrn 1.323
_exptl_crystal_description needle
_exptl_crystal_F_000 2800
_exptl_crystal_size_max 1.292
_exptl_crystal_size_mid 0.054
_exptl_crystal_size_min 0.05
_refine_diff_density_max 0.629
_refine_diff_density_min -0.552
_refine_diff_density_rms 0.067
_refine_ls_abs_structure_details
;
 Refined as an inversion twin.
;
_refine_ls_abs_structure_Flack 0.44(6)
_refine_ls_extinction_coef 0.0019(2)
_refine_ls_extinction_expression Fc^*^=kFc[1+0.001xFc^2^\l^3^/sin(2\q)]^-1/4^
_refine_ls_extinction_method 'SHELXL-2018/3 (Sheldrick 2018)'
_refine_ls_goodness_of_fit_ref 1.074
_refine_ls_hydrogen_treatment mixed
_refine_ls_matrix_type full
_refine_ls_number_parameters 863
_refine_ls_number_reflns 15511
_refine_ls_number_restraints 3
_refine_ls_restrained_S_all 1.074
_refine_ls_R_factor_all 0.0650
_refine_ls_R_factor_gt 0.0466
_refine_ls_shift/su_max 0.001
_refine_ls_shift/su_mean 0.000
_refine_ls_structure_factor_coef Fsqd
_refine_ls_weighting_details 'w=1/[\s^2^(Fo^2^)+(0.0578P)^2^+1.5873P] where P=(Fo^2^+2Fc^2^)/3'
_refine_ls_weighting_scheme calc
_refine_ls_wR_factor_gt 0.1092
_refine_ls_wR_factor_ref 0.1189
_reflns_Friedel_coverage 0.937
_reflns_Friedel_fraction_full 1.000
_reflns_Friedel_fraction_max 0.998
_reflns_number_gt 12188
_reflns_number_total 15511
_reflns_threshold_expression 'I > 2\s(I)'
_cod_data_source_file d6sc02344d2.cif
_cod_data_source_block 2232_pbcm
_cod_database_code 1577119
_olex2_refinement_description
;
1. Twinned data refinement
 Scales: 0.56(6)
 0.44(6)
2. Fixed Uiso
 At 1.2 times of:
  All C(H) groups, All N(H) groups
 At 1.5 times of:
  All C(H,H,H) groups
3. Restrained distances
 N1'-H1' = N1-H1
 0.88 with sigma of 0.02
4.a Ternary CH refined with riding coordinates:
 C41(H41), C41'(H41')
4.b Aromatic/amide H refined with riding coordinates:
 C2(H2), C3(H3), C7(H7), C8(H8), C9(H9), C10(H10), C14(H14), C15(H15),
 C17(H17), C18(H18), C19(H19), C24(H24), C25(H25), C27(H27), C28(H28), C29(H29),
  C30(H30), C33(H33), C35(H35), C2'(H2'), C3'(H3'), C7'(H7'), C8'(H8'),
 C9'(H9'), C10'(H10'), C14'(H14'), C15'(H15'), C17'(H17'), C18'(H18'),
 C19'(H19'), C24'(H24'), C25'(H25'), C27'(H27'), C28'(H28'), C29'(H29'),
 C30'(H30'), C33'(H33'), C35'(H35')
4.c Idealised Me refined as rotating group:
 C37(H37A,H37B,H37C), C38(H38A,H38B,H38C), C39(H39A,H39B,H39C), C40(H40A,H40B,
 H40C), C37'(H37D,H37E,H37F), C38'(H38D,H38E,H38F), C39'(H39D,H39E,H39F),
 C40'(H40D,H40E,H40F)
;
_olex2_submission_special_instructions 'No special instructions were received'
_shelx_shelxl_version_number 2018/3
_shelx_space_group_comment
;
The symmetry employed for this shelxl refinement is uniquely defined
by the following loop, which should always be used as a source of
symmetry information in preference to the above space-group names.
They are only intended as comments.
;
_shelx_estimated_absorpt_t_min 0.693
_shelx_estimated_absorpt_t_max 0.985
_diffrn_measurement_ambient_temperature_device_make 'Oxford Cryostream 800'

loop_
_space_group_symop_operation_xyz
'x, y, z'
'-x, -y, z+1/2'
'x+1/2, -y, z'
'-x+1/2, y, z+1/2'

loop_
_atom_site_label
_atom_site_type_symbol
_atom_site_fract_x
_atom_site_fract_y
_atom_site_fract_z
_atom_site_U_iso_or_equiv
_atom_site_adp_type
_atom_site_occupancy
_atom_site_site_symmetry_order
_atom_site_calc_flag
_atom_site_refinement_flags_posn
_atom_site_refinement_flags_adp
_atom_site_refinement_flags_occupancy
_atom_site_disorder_assembly
_atom_site_disorder_group
Cl1 Cl 0.74181(11) 0.77654(6) 0.25231(10) 0.0789(6) Uani 1 1 d . . . . .
Cl2 Cl 0.95596(11) 0.75651(5) 0.27810(8) 0.0540(3) Uani 1 1 d . . . . .
Cl3 Cl 0.88702(9) 0.78535(4) 0.13644(7) 0.0444(3) Uani 1 1 d . . . . .
C41 C 0.8548(3) 0.75369(16) 0.2156(3) 0.0414(12) Uani 1 1 d . . . . .
H41 H 0.843196 0.719385 0.202564 0.050 Uiso 1 1 calc R U . . .
Cl1' Cl 0.09500(8) 0.73684(4) 0.72766(8) 0.0452(3) Uani 1 1 d . . . . .
Cl2' Cl 0.29224(9) 0.73864(4) 0.65584(6) 0.0432(3) Uani 1 1 d . . . . .
Cl3' Cl 0.28198(9) 0.73272(5) 0.81106(6) 0.0441(3) Uani 1 1 d . . . . .
C41' C 0.2233(3) 0.75571(14) 0.7327(3) 0.0310(9) Uani 1 1 d . . . . .
H41' H 0.224098 0.791439 0.735726 0.037 Uiso 1 1 calc R U . . .
O1 O -0.03810(17) 0.96244(9) 0.25776(14) 0.0202(5) Uani 1 1 d . . . . .
N1 N 0.7559(2) 0.92388(10) 0.28781(17) 0.0170(6) Uani 1 1 d D . . . .
H1 H 0.812(2) 0.9362(13) 0.269(2) 0.020 Uiso 1 1 d D U . . .
C1 C 0.6921(2) 0.90266(12) 0.2367(2) 0.0153(7) Uani 1 1 d . . . . .
C2 C 0.7214(3) 0.90230(13) 0.1643(2) 0.0180(7) Uani 1 1 d . . . . .
H2 H 0.778767 0.920679 0.149393 0.022 Uiso 1 1 calc R U . . .
C3 C 0.6686(3) 0.87583(13) 0.11424(19) 0.0183(7) Uani 1 1 d . . . . .
H3 H 0.689919 0.875892 0.065155 0.022 Uiso 1 1 calc R U . . .
C4 C 0.5833(2) 0.84869(12) 0.13503(19) 0.0167(7) Uani 1 1 d . . . . .
C5 C 0.5375(3) 0.81441(13) 0.08303(19) 0.0171(7) Uani 1 1 d . . . . .
C6 C 0.4315(3) 0.81118(12) 0.07022(19) 0.0166(7) Uani 1 1 d . . . . .
C7 C 0.3940(3) 0.77708(13) 0.0210(2) 0.0203(8) Uani 1 1 d . . . . .
H7 H 0.322390 0.774753 0.012840 0.024 Uiso 1 1 calc R U . . .
C8 C 0.4597(3) 0.74691(14) -0.0159(2) 0.0244(8) Uani 1 1 d . . . . .
H8 H 0.433437 0.723990 -0.048935 0.029 Uiso 1 1 calc R U . . .
C9 C 0.5640(3) 0.75038(14) -0.0041(2) 0.0249(8) Uani 1 1 d . . . . .
H9 H 0.609772 0.730052 -0.029574 0.030 Uiso 1 1 calc R U . . .
C10 C 0.6017(3) 0.78350(13) 0.0449(2) 0.0214(8) Uani 1 1 d . . . . .
H10 H 0.673415 0.785230 0.052716 0.026 Uiso 1 1 calc R U . . .
C11 C 0.3587(3) 0.84242(13) 0.1049(2) 0.0175(7) Uani 1 1 d . . . . .
C12 C 0.2921(3) 0.86699(13) 0.1301(2) 0.0190(7) Uani 1 1 d . . . . .
C13 C 0.2090(3) 0.89340(13) 0.16139(19) 0.0180(7) Uani 1 1 d . . . . .
C14 C 0.2213(3) 0.93961(13) 0.1884(2) 0.0190(8) Uani 1 1 d . . . . .
H14 H 0.285865 0.954915 0.183766 0.023 Uiso 1 1 calc R U . . .
C15 C 0.1417(2) 0.96382(13) 0.2218(2) 0.0197(7) Uani 1 1 d . . . . .
H15 H 0.151825 0.995097 0.240646 0.024 Uiso 1 1 calc R U . . .
C16 C 0.0466(2) 0.94157(12) 0.2274(2) 0.0169(7) Uani 1 1 d . . . . .
C17 C 0.0320(3) 0.89562(13) 0.2005(2) 0.0183(7) Uani 1 1 d . . . . .
H17 H -0.033094 0.880715 0.204632 0.022 Uiso 1 1 calc R U . . .
C18 C 0.1118(3) 0.87161(13) 0.1678(2) 0.0175(7) Uani 1 1 d . . . . .
H18 H 0.101386 0.840219 0.149476 0.021 Uiso 1 1 calc R U . . .
C19 C 0.5494(2) 0.85197(12) 0.20611(19) 0.0162(7) Uani 1 1 d . . . . .
H19 H 0.490057 0.834510 0.219785 0.019 Uiso 1 1 calc R U . . .
C20 C 0.5993(2) 0.88019(12) 0.25897(19) 0.0149(7) Uani 1 1 d . . . . .
C21 C 0.5665(3) 0.88345(12) 0.33430(19) 0.0146(7) Uani 1 1 d . . . . .
C22 C 0.4623(3) 0.87465(12) 0.35830(19) 0.0162(7) Uani 1 1 d . . . . .
C23 C 0.4419(3) 0.87192(12) 0.4340(2) 0.0171(7) Uani 1 1 d . . . . .
C24 C 0.5214(3) 0.88020(14) 0.4850(2) 0.0204(8) Uani 1 1 d . . . . .
H24 H 0.509049 0.875883 0.535128 0.024 Uiso 1 1 calc R U . . .
C25 C 0.6155(3) 0.89435(13) 0.4615(2) 0.0202(8) Uani 1 1 d . . . . .
H25 H 0.666192 0.902562 0.496174 0.024 Uiso 1 1 calc R U . . .
C26 C 0.6402(3) 0.89720(12) 0.3866(2) 0.0166(7) Uani 1 1 d . . . . .
C27 C 0.3412(3) 0.86267(13) 0.4589(2) 0.0198(8) Uani 1 1 d . . . . .
H27 H 0.329117 0.858933 0.509178 0.024 Uiso 1 1 calc R U . . .
C28 C 0.2611(3) 0.85902(13) 0.4115(2) 0.0201(8) Uani 1 1 d . . . . .
H28 H 0.194187 0.852079 0.428665 0.024 Uiso 1 1 calc R U . . .
C29 C 0.2786(3) 0.86561(13) 0.3374(2) 0.0191(8) Uani 1 1 d . . . . .
H29 H 0.222654 0.864905 0.304681 0.023 Uiso 1 1 calc R U . . .
C30 C 0.3764(3) 0.87312(12) 0.3117(2) 0.0176(7) Uani 1 1 d . . . . .
H30 H 0.386350 0.877375 0.261229 0.021 Uiso 1 1 calc R U . . .
C31 C 0.8264(2) 0.93836(13) 0.41740(19) 0.0166(7) Uani 1 1 d . . . . .
C32 C 0.8122(3) 0.98226(13) 0.4532(2) 0.0183(7) Uani 1 1 d . . . . .
C33 C 0.8823(3) 0.99754(13) 0.5051(2) 0.0205(8) Uani 1 1 d . . . . .
H33 H 0.871270 1.027020 0.529414 0.025 Uiso 1 1 calc R U . . .
C34 C 0.9687(3) 0.97013(14) 0.5218(2) 0.0202(8) Uani 1 1 d . . . . .
C35 C 0.9840(3) 0.92773(14) 0.48407(19) 0.0190(7) Uani 1 1 d . . . . .
H35 H 1.043580 0.909336 0.493803 0.023 Uiso 1 1 calc R U . . .
C36 C 0.9150(3) 0.91138(13) 0.4325(2) 0.0168(7) Uani 1 1 d . . . . .
C37 C 0.9346(3) 0.86481(13) 0.3935(2) 0.0232(8) Uani 1 1 d . . . . .
H37A H 0.959973 0.871518 0.344653 0.035 Uiso 1 1 calc R U . . .
H37B H 0.870748 0.846518 0.390322 0.035 Uiso 1 1 calc R U . . .
H37C H 0.985764 0.846166 0.420046 0.035 Uiso 1 1 calc R U . . .
C38 C 1.0406(3) 0.98529(16) 0.5808(2) 0.0294(9) Uani 1 1 d . . . . .
H38A H 1.039444 1.020234 0.585365 0.044 Uiso 1 1 calc R U . . .
H38B H 1.110173 0.974748 0.568999 0.044 Uiso 1 1 calc R U . . .
H38C H 1.019240 0.970792 0.626634 0.044 Uiso 1 1 calc R U . . .
C39 C 0.7215(3) 1.01374(14) 0.4346(2) 0.0249(8) Uani 1 1 d . . . . .
H39A H 0.720064 1.041417 0.467108 0.037 Uiso 1 1 calc R U . . .
H39B H 0.658080 0.995363 0.440121 0.037 Uiso 1 1 calc R U . . .
H39C H 0.727623 1.024801 0.384504 0.037 Uiso 1 1 calc R U . . .
C40 C -0.0240(3) 1.00680(13) 0.2955(2) 0.0232(8) Uani 1 1 d . . . . .
H40A H -0.001106 1.031431 0.261401 0.035 Uiso 1 1 calc R U . . .
H40B H 0.027594 1.002622 0.333359 0.035 Uiso 1 1 calc R U . . .
H40C H -0.088971 1.016662 0.317380 0.035 Uiso 1 1 calc R U . . .
B1 B 0.7429(3) 0.91895(14) 0.3630(2) 0.0168(8) Uani 1 1 d . . . . .
O1' O 1.04203(17) 0.53720(9) 0.69472(14) 0.0202(5) Uani 1 1 d . . . . .
N1' N 0.2457(2) 0.57544(10) 0.72490(17) 0.0175(6) Uani 1 1 d D . . . .
H1' H 0.190(2) 0.5646(13) 0.705(2) 0.021 Uiso 1 1 d D U . . .
C1' C 0.3096(3) 0.59688(12) 0.67452(19) 0.0160(7) Uani 1 1 d . . . . .
C2' C 0.2807(3) 0.59757(13) 0.6016(2) 0.0191(7) Uani 1 1 d . . . . .
H2' H 0.222561 0.579776 0.586497 0.023 Uiso 1 1 calc R U . . .
C3' C 0.3350(3) 0.62354(14) 0.5516(2) 0.0188(7) Uani 1 1 d . . . . .
H3' H 0.314688 0.623105 0.502304 0.023 Uiso 1 1 calc R U . . .
C4' C 0.4202(3) 0.65071(13) 0.5728(2) 0.0173(7) Uani 1 1 d . . . . .
C5' C 0.4661(3) 0.68513(13) 0.52161(19) 0.0169(7) Uani 1 1 d . . . . .
C6' C 0.5727(3) 0.69064(12) 0.51128(19) 0.0166(7) Uani 1 1 d . . . . .
C7' C 0.6094(3) 0.72572(13) 0.4633(2) 0.0215(8) Uani 1 1 d . . . . .
H7' H 0.681132 0.729374 0.457077 0.026 Uiso 1 1 calc R U . . .
C8' C 0.5439(3) 0.75484(14) 0.4253(2) 0.0237(8) Uani 1 1 d . . . . .
H8' H 0.569993 0.778484 0.393324 0.028 Uiso 1 1 calc R U . . .
C9' C 0.4389(3) 0.74916(14) 0.4344(2) 0.0231(8) Uani 1 1 d . . . . .
H9' H 0.392786 0.768822 0.407998 0.028 Uiso 1 1 calc R U . . .
C10' C 0.4012(3) 0.71509(13) 0.4816(2) 0.0202(8) Uani 1 1 d . . . . .
H10' H 0.329231 0.711859 0.487032 0.024 Uiso 1 1 calc R U . . .
C11' C 0.6465(3) 0.66042(13) 0.5466(2) 0.0199(8) Uani 1 1 d . . . . .
C12' C 0.7144(3) 0.63694(14) 0.5720(2) 0.0217(8) Uani 1 1 d . . . . .
C13' C 0.7970(3) 0.60998(13) 0.6019(2) 0.0185(7) Uani 1 1 d . . . . .
C14' C 0.7831(3) 0.56320(14) 0.6269(2) 0.0211(8) Uani 1 1 d . . . . .
H14' H 0.717902 0.548494 0.621922 0.025 Uiso 1 1 calc R U . . .
C15' C 0.8623(3) 0.53785(13) 0.6586(2) 0.0198(7) Uani 1 1 d . . . . .
H15' H 0.851412 0.506170 0.675637 0.024 Uiso 1 1 calc R U . . .
C16' C 0.9583(3) 0.55939(13) 0.66543(19) 0.0176(7) Uani 1 1 d . . . . .
C17' C 0.9741(3) 0.60576(13) 0.6407(2) 0.0193(7) Uani 1 1 d . . . . .
H17' H 1.039711 0.620139 0.645242 0.023 Uiso 1 1 calc R U . . .
C18' C 0.8947(3) 0.63094(13) 0.6096(2) 0.0195(7) Uani 1 1 d . . . . .
H18' H 0.905935 0.662723 0.593104 0.023 Uiso 1 1 calc R U . . .
C19' C 0.4523(2) 0.64740(12) 0.64409(19) 0.0153(7) Uani 1 1 d . . . . .
H19' H 0.511214 0.664977 0.658337 0.018 Uiso 1 1 calc R U . . .
C20' C 0.4020(2) 0.61925(12) 0.69657(19) 0.0150(7) Uani 1 1 d . . . . .
C21' C 0.4342(2) 0.61586(12) 0.77280(19) 0.0156(7) Uani 1 1 d . . . . .
C22' C 0.5378(3) 0.62598(12) 0.79683(19) 0.0171(7) Uani 1 1 d . . . . .
C23' C 0.5563(3) 0.63032(12) 0.8722(2) 0.0168(7) Uani 1 1 d . . . . .
C24' C 0.4774(3) 0.62080(13) 0.9233(2) 0.0208(8) Uani 1 1 d . . . . .
H24' H 0.489152 0.625357 0.973486 0.025 Uiso 1 1 calc R U . . .
C25' C 0.3847(3) 0.60508(13) 0.8993(2) 0.0190(7) Uani 1 1 d . . . . .
H25' H 0.334284 0.596059 0.933675 0.023 Uiso 1 1 calc R U . . .
C26' C 0.3610(3) 0.60173(12) 0.82453(19) 0.0171(7) Uani 1 1 d . . . . .
C27' C 0.6571(3) 0.64120(13) 0.8973(2) 0.0206(8) Uani 1 1 d . . . . .
H27' H 0.668526 0.645414 0.947651 0.025 Uiso 1 1 calc R U . . .
C28' C 0.7372(3) 0.64565(13) 0.8504(2) 0.0218(8) Uani 1 1 d . . . . .
H28' H 0.803236 0.654219 0.867604 0.026 Uiso 1 1 calc R U . . .
C29' C 0.7206(3) 0.63739(13) 0.7764(2) 0.0201(8) Uani 1 1 d . . . . .
H29' H 0.776875 0.638519 0.743944 0.024 Uiso 1 1 calc R U . . .
C30' C 0.6243(3) 0.62769(12) 0.75016(19) 0.0177(7) Uani 1 1 d . . . . .
H30' H 0.615317 0.622026 0.699931 0.021 Uiso 1 1 calc R U . . .
C31' C 0.1748(2) 0.55946(13) 0.85402(19) 0.0171(7) Uani 1 1 d . . . . .
C32' C 0.1885(3) 0.51517(13) 0.8896(2) 0.0203(8) Uani 1 1 d . . . . .
C33' C 0.1186(3) 0.50008(14) 0.9408(2) 0.0217(8) Uani 1 1 d . . . . .
H33' H 0.129674 0.470393 0.964557 0.026 Uiso 1 1 calc R U . . .
C34' C 0.0325(3) 0.52692(14) 0.9586(2) 0.0208(8) Uani 1 1 d . . . . .
C35' C 0.0177(3) 0.56974(13) 0.92203(19) 0.0186(7) Uani 1 1 d . . . . .
H35' H -0.041235 0.588328 0.932731 0.022 Uiso 1 1 calc R U . . .
C36' C 0.0861(3) 0.58641(12) 0.87029(19) 0.0164(7) Uani 1 1 d . . . . .
C37' C 0.0664(3) 0.63327(13) 0.8323(2) 0.0227(8) Uani 1 1 d . . . . .
H37D H 0.130270 0.651549 0.829248 0.034 Uiso 1 1 calc R U . . .
H37E H 0.015511 0.651715 0.859466 0.034 Uiso 1 1 calc R U . . .
H37F H 0.040582 0.627007 0.783467 0.034 Uiso 1 1 calc R U . . .
C38' C -0.0398(3) 0.51144(17) 1.0173(2) 0.0310(9) Uani 1 1 d . . . . .
H38D H -0.036623 0.476581 1.022725 0.047 Uiso 1 1 calc R U . . .
H38E H -0.109695 0.520937 1.004517 0.047 Uiso 1 1 calc R U . . .
H38F H -0.020243 0.526703 1.062955 0.047 Uiso 1 1 calc R U . . .
C39' C 0.2787(3) 0.48372(14) 0.8701(2) 0.0256(9) Uani 1 1 d . . . . .
H39D H 0.271198 0.472437 0.820192 0.038 Uiso 1 1 calc R U . . .
H39E H 0.281146 0.456190 0.902837 0.038 Uiso 1 1 calc R U . . .
H39F H 0.342182 0.502171 0.874525 0.038 Uiso 1 1 calc R U . . .
C40' C 1.0265(3) 0.49255(13) 0.7310(2) 0.0235(8) Uani 1 1 d . . . . .
H40D H 1.002309 0.468593 0.696327 0.035 Uiso 1 1 calc R U . . .
H40E H 0.975353 0.496662 0.769281 0.035 Uiso 1 1 calc R U . . .
H40F H 1.091201 0.481823 0.752376 0.035 Uiso 1 1 calc R U . . .
B1' B 0.2582(3) 0.57928(14) 0.8001(2) 0.0175(8) Uani 1 1 d . . . . .

loop_
_atom_site_aniso_label
_atom_site_aniso_U_11
_atom_site_aniso_U_22
_atom_site_aniso_U_33
_atom_site_aniso_U_23
_atom_site_aniso_U_13
_atom_site_aniso_U_12
Cl1 0.0557(8) 0.0763(10) 0.1048(15) 0.0384(10) 0.0361(9) 0.0417(8)
Cl2 0.0624(8) 0.0413(7) 0.0584(8) 0.0001(6) -0.0169(7) 0.0084(6)
Cl3 0.0454(6) 0.0426(6) 0.0452(7) -0.0099(5) -0.0037(5) -0.0038(5)
C41 0.031(2) 0.026(2) 0.067(4) 0.001(2) -0.001(2) 0.0067(17)
Cl1' 0.0365(5) 0.0409(6) 0.0581(8) 0.0229(6) -0.0048(6) -0.0001(5)
Cl2' 0.0501(7) 0.0446(6) 0.0348(6) -0.0042(5) 0.0054(5) 0.0224(5)
Cl3' 0.0366(6) 0.0610(8) 0.0345(6) 0.0131(6) 0.0019(5) 0.0066(5)
C41' 0.037(2) 0.026(2) 0.030(2) 0.0046(19) 0.0072(19) 0.0061(17)
O1 0.0162(11) 0.0196(13) 0.0247(14) -0.0068(11) 0.0054(10) -0.0021(10)
N1 0.0128(13) 0.0184(15) 0.0198(16) -0.0007(12) -0.0021(12) -0.0030(11)
C1 0.0141(15) 0.0145(16) 0.0175(17) 0.0006(14) 0.0005(14) 0.0006(12)
C2 0.0154(16) 0.0208(18) 0.0179(18) 0.0025(15) 0.0002(14) -0.0008(13)
C3 0.0182(16) 0.0234(18) 0.0134(18) -0.0008(14) 0.0020(14) 0.0006(14)
C4 0.0157(15) 0.0179(16) 0.0165(17) 0.0008(14) -0.0005(14) 0.0038(13)
C5 0.0184(16) 0.0193(18) 0.0137(17) 0.0007(14) 0.0001(14) 0.0004(14)
C6 0.0195(16) 0.0156(17) 0.0148(17) 0.0020(14) -0.0009(14) 0.0014(14)
C7 0.0207(17) 0.0199(18) 0.0203(19) -0.0018(15) -0.0022(15) -0.0013(15)
C8 0.034(2) 0.0198(19) 0.020(2) -0.0026(15) -0.0039(16) 0.0012(16)
C9 0.030(2) 0.025(2) 0.020(2) -0.0062(16) -0.0001(16) 0.0076(17)
C10 0.0213(17) 0.0224(19) 0.0206(19) -0.0036(16) -0.0021(15) 0.0056(15)
C11 0.0156(16) 0.0199(18) 0.0170(18) 0.0006(15) -0.0035(14) -0.0019(14)
C12 0.0181(17) 0.0226(18) 0.0162(18) 0.0020(15) -0.0031(15) -0.0010(15)
C13 0.0169(16) 0.0236(18) 0.0136(17) -0.0007(15) -0.0016(14) 0.0023(14)
C14 0.0140(16) 0.0222(18) 0.0208(19) 0.0014(15) -0.0008(14) -0.0022(14)
C15 0.0187(16) 0.0186(17) 0.022(2) -0.0024(15) -0.0016(15) -0.0040(13)
C16 0.0144(15) 0.0205(17) 0.0158(17) -0.0010(15) 0.0019(14) 0.0009(13)
C17 0.0175(16) 0.0180(17) 0.0193(18) 0.0002(15) -0.0009(14) -0.0030(13)
C18 0.0175(16) 0.0176(17) 0.0174(17) -0.0013(14) -0.0019(14) -0.0020(13)
C19 0.0141(15) 0.0172(16) 0.0174(18) -0.0009(14) -0.0003(13) 0.0003(13)
C20 0.0131(15) 0.0151(16) 0.0163(17) 0.0012(13) 0.0000(13) 0.0025(13)
C21 0.0159(16) 0.0126(16) 0.0153(17) 0.0015(14) 0.0011(13) -0.0001(13)
C22 0.0163(16) 0.0149(16) 0.0174(18) 0.0007(14) 0.0021(14) -0.0003(13)
C23 0.0186(17) 0.0151(17) 0.0177(18) 0.0008(14) 0.0012(14) 0.0018(14)
C24 0.0215(17) 0.0259(19) 0.0138(18) 0.0023(15) 0.0016(14) -0.0019(15)
C25 0.0202(17) 0.0249(19) 0.0156(18) -0.0012(15) -0.0029(14) -0.0008(15)
C26 0.0166(16) 0.0172(17) 0.0159(18) 0.0000(14) -0.0029(14) 0.0000(13)
C27 0.0195(18) 0.0220(18) 0.0179(19) -0.0002(15) 0.0022(15) 0.0013(15)
C28 0.0173(17) 0.0208(18) 0.022(2) -0.0016(15) 0.0043(15) 0.0016(14)
C29 0.0183(17) 0.0193(18) 0.0196(19) -0.0020(15) -0.0004(14) 0.0000(14)
C30 0.0184(16) 0.0180(17) 0.0163(18) 0.0012(14) -0.0012(14) 0.0006(14)
C31 0.0124(15) 0.0204(17) 0.0169(18) 0.0013(14) 0.0011(13) -0.0023(13)
C32 0.0151(16) 0.0223(18) 0.0176(18) -0.0003(15) 0.0001(14) -0.0016(14)
C33 0.0216(17) 0.0198(17) 0.0201(19) -0.0049(15) 0.0026(15) -0.0021(15)
C34 0.0177(17) 0.0260(19) 0.0169(18) 0.0000(15) -0.0021(14) -0.0031(15)
C35 0.0154(16) 0.0243(19) 0.0172(18) -0.0001(15) -0.0001(14) 0.0015(14)
C36 0.0152(16) 0.0176(17) 0.0175(18) 0.0018(14) 0.0025(14) -0.0009(14)
C37 0.0229(18) 0.0228(19) 0.024(2) -0.0019(16) -0.0021(16) 0.0034(15)
C38 0.0243(19) 0.041(2) 0.023(2) -0.0074(19) -0.0076(17) -0.0016(18)
C39 0.0209(18) 0.0227(19) 0.031(2) -0.0062(17) -0.0032(16) 0.0049(15)
C40 0.0236(18) 0.0211(19) 0.025(2) -0.0051(16) 0.0040(16) 0.0008(15)
B1 0.0161(17) 0.0166(19) 0.018(2) 0.0035(16) 0.0001(16) 0.0019(15)
O1' 0.0153(11) 0.0189(13) 0.0263(14) 0.0066(11) -0.0052(11) -0.0017(10)
N1' 0.0127(13) 0.0197(14) 0.0202(16) -0.0013(13) -0.0006(13) -0.0020(11)
C1' 0.0143(15) 0.0141(16) 0.0195(19) 0.0001(14) 0.0015(14) 0.0007(13)
C2' 0.0142(16) 0.0225(18) 0.0205(19) -0.0038(15) -0.0014(14) -0.0013(14)
C3' 0.0150(16) 0.0257(18) 0.0156(18) -0.0024(15) -0.0015(14) 0.0002(14)
C4' 0.0146(15) 0.0185(17) 0.0188(18) -0.0001(14) 0.0016(14) 0.0028(13)
C5' 0.0166(16) 0.0175(17) 0.0166(18) -0.0020(14) -0.0008(14) 0.0023(13)
C6' 0.0178(16) 0.0173(17) 0.0145(17) -0.0014(14) 0.0015(14) 0.0007(14)
C7' 0.0208(17) 0.0208(19) 0.0230(19) -0.0018(15) 0.0005(15) 0.0009(15)
C8' 0.029(2) 0.0205(19) 0.021(2) 0.0047(16) 0.0025(16) 0.0008(16)
C9' 0.0248(18) 0.0235(19) 0.0211(19) 0.0000(16) -0.0027(15) 0.0053(16)
C10' 0.0194(17) 0.0227(18) 0.0184(18) -0.0036(15) -0.0005(14) 0.0020(15)
C11' 0.0146(16) 0.0216(18) 0.0235(19) 0.0005(16) 0.0045(15) -0.0011(14)
C12' 0.0178(17) 0.028(2) 0.0196(19) 0.0025(16) 0.0040(15) 0.0017(15)
C13' 0.0159(16) 0.0241(19) 0.0154(17) -0.0006(15) 0.0036(14) 0.0030(14)
C14' 0.0155(16) 0.0269(19) 0.0210(19) -0.0025(15) -0.0003(15) -0.0010(15)
C15' 0.0185(17) 0.0197(17) 0.0212(19) 0.0021(15) -0.0029(15) -0.0034(14)
C16' 0.0152(16) 0.0226(18) 0.0150(17) 0.0013(15) -0.0042(14) 0.0024(13)
C17' 0.0157(16) 0.0216(18) 0.0207(19) -0.0001(15) 0.0000(14) -0.0018(14)
C18' 0.0203(17) 0.0195(18) 0.0186(18) 0.0017(15) 0.0037(15) -0.0008(14)
C19' 0.0121(15) 0.0162(16) 0.0177(18) -0.0009(14) -0.0009(13) 0.0004(12)
C20' 0.0124(15) 0.0152(16) 0.0173(17) -0.0006(14) -0.0009(14) 0.0021(13)
C21' 0.0147(16) 0.0145(16) 0.0176(18) -0.0018(14) -0.0014(14) 0.0003(13)
C22' 0.0190(16) 0.0144(16) 0.0180(18) -0.0012(14) -0.0014(14) 0.0017(13)
C23' 0.0186(16) 0.0130(16) 0.0189(18) -0.0028(14) -0.0015(14) 0.0016(13)
C24' 0.0233(19) 0.0230(19) 0.0162(18) -0.0002(15) -0.0017(15) 0.0011(15)
C25' 0.0178(17) 0.0228(18) 0.0163(18) -0.0007(15) 0.0032(14) 0.0007(14)
C26' 0.0179(16) 0.0161(17) 0.0172(18) 0.0017(14) 0.0000(14) 0.0011(13)
C27' 0.0190(17) 0.0216(18) 0.0211(19) -0.0042(15) -0.0051(15) 0.0015(15)
C28' 0.0169(17) 0.0231(19) 0.025(2) -0.0026(16) -0.0054(15) -0.0013(15)
C29' 0.0172(16) 0.0213(18) 0.022(2) -0.0006(15) 0.0002(15) 0.0007(14)
C30' 0.0180(16) 0.0177(17) 0.0173(18) -0.0003(14) -0.0027(14) -0.0012(13)
C31' 0.0134(15) 0.0212(18) 0.0167(18) -0.0041(14) -0.0021(14) -0.0047(14)
C32' 0.0200(17) 0.0201(18) 0.0208(19) 0.0010(15) -0.0018(15) 0.0004(14)
C33' 0.0209(18) 0.0206(18) 0.0236(19) 0.0041(15) -0.0007(16) -0.0026(15)
C34' 0.0201(17) 0.026(2) 0.0165(18) 0.0022(15) -0.0007(15) -0.0053(15)
C35' 0.0152(16) 0.0236(19) 0.0169(18) -0.0010(15) -0.0010(14) 0.0012(14)
C36' 0.0172(16) 0.0162(17) 0.0158(18) -0.0020(14) -0.0018(14) -0.0032(13)
C37' 0.0218(18) 0.0231(19) 0.023(2) 0.0017(16) -0.0015(15) 0.0045(15)
C38' 0.030(2) 0.040(2) 0.023(2) 0.0091(19) 0.0054(17) -0.0022(18)
C39' 0.0226(19) 0.025(2) 0.029(2) 0.0037(17) 0.0028(16) 0.0048(16)
C40' 0.0215(17) 0.0196(18) 0.029(2) 0.0061(17) -0.0060(17) -0.0001(14)
B1' 0.0164(18) 0.0161(19) 0.020(2) 0.0002(16) 0.0029(16) 0.0011(15)

loop_
_atom_type_symbol
_atom_type_description
_atom_type_scat_dispersion_real
_atom_type_scat_dispersion_imag
_atom_type_scat_source
C C 0.0033 0.0016 'International Tables Vol C Tables 4.2.6.8 and 6.1.1.4'
H H 0.0000 0.0000 'International Tables Vol C Tables 4.2.6.8 and 6.1.1.4'
B B 0.0013 0.0007 'International Tables Vol C Tables 4.2.6.8 and 6.1.1.4'
Cl Cl 0.1484 0.1585 'International Tables Vol C Tables 4.2.6.8 and 6.1.1.4'
N N 0.0061 0.0033 'International Tables Vol C Tables 4.2.6.8 and 6.1.1.4'
O O 0.0106 0.0060 'International Tables Vol C Tables 4.2.6.8 and 6.1.1.4'

loop_
_geom_angle_atom_site_label_1
_geom_angle_atom_site_label_2
_geom_angle_atom_site_label_3
_geom_angle
_geom_angle_site_symmetry_1
_geom_angle_site_symmetry_3
_geom_angle_publ_flag
Cl1 C41 Cl2 111.3(3) . . ?
Cl1 C41 Cl3 110.0(2) . . ?
Cl1 C41 H41 108.4 . . ?
Cl2 C41 Cl3 110.1(3) . . ?
Cl2 C41 H41 108.4 . . ?
Cl3 C41 H41 108.4 . . ?
Cl1' C41' Cl3' 110.4(2) . . ?
Cl1' C41' H41' 108.2 . . ?
Cl2' C41' Cl1' 111.5(3) . . ?
Cl2' C41' Cl3' 110.2(2) . . ?
Cl2' C41' H41' 108.2 . . ?
Cl3' C41' H41' 108.2 . . ?
C16 O1 C40 117.6(3) . . ?
C1 N1 H1 113(3) . . ?
C1 N1 B1 123.8(3) . . ?
B1 N1 H1 122(3) . . ?
N1 C1 C2 119.5(3) . . ?
N1 C1 C20 120.0(3) . . ?
C2 C1 C20 120.5(3) . . ?
C1 C2 H2 119.5 . . ?
C3 C2 C1 121.0(3) . . ?
C3 C2 H2 119.5 . . ?
C2 C3 H3 119.8 . . ?
C2 C3 C4 120.4(3) . . ?
C4 C3 H3 119.8 . . ?
C3 C4 C5 119.5(3) . . ?
C19 C4 C3 118.5(3) . . ?
C19 C4 C5 121.8(3) . . ?
C6 C5 C4 123.2(3) . . ?
C10 C5 C4 119.0(3) . . ?
C10 C5 C6 117.8(3) . . ?
C5 C6 C11 122.4(3) . . ?
C7 C6 C5 119.7(3) . . ?
C7 C6 C11 117.9(3) . . ?
C6 C7 H7 119.5 . . ?
C8 C7 C6 121.1(3) . . ?
C8 C7 H7 119.5 . . ?
C7 C8 H8 120.3 . . ?
C7 C8 C9 119.4(4) . . ?
C9 C8 H8 120.3 . . ?
C8 C9 H9 120.0 . . ?
C8 C9 C10 120.0(4) . . ?
C10 C9 H9 120.0 . . ?
C5 C10 H10 119.0 . . ?
C9 C10 C5 122.1(3) . . ?
C9 C10 H10 119.0 . . ?
C12 C11 C6 174.7(4) . . ?
C11 C12 C13 176.1(4) . . ?
C14 C13 C12 122.3(3) . . ?
C14 C13 C18 118.2(3) . . ?
C18 C13 C12 119.5(3) . . ?
C13 C14 H14 119.1 . . ?
C15 C14 C13 121.7(3) . . ?
C15 C14 H14 119.1 . . ?
C14 C15 H15 120.5 . . ?
C14 C15 C16 118.9(3) . . ?
C16 C15 H15 120.5 . . ?
O1 C16 C15 124.1(3) . . ?
O1 C16 C17 115.4(3) . . ?
C17 C16 C15 120.6(3) . . ?
C16 C17 H17 119.9 . . ?
C18 C17 C16 120.1(3) . . ?
C18 C17 H17 119.9 . . ?
C13 C18 H18 119.8 . . ?
C17 C18 C13 120.4(3) . . ?
C17 C18 H18 119.8 . . ?
C4 C19 H19 118.6 . . ?
C4 C19 C20 122.9(3) . . ?
C20 C19 H19 118.6 . . ?
C1 C20 C21 119.8(3) . . ?
C19 C20 C1 116.0(3) . . ?
C19 C20 C21 123.9(3) . . ?
C22 C21 C20 123.8(3) . . ?
C26 C21 C20 117.9(3) . . ?
C26 C21 C22 118.3(3) . . ?
C23 C22 C21 119.0(3) . . ?
C30 C22 C21 124.2(3) . . ?
C30 C22 C23 116.6(3) . . ?
C24 C23 C22 120.3(3) . . ?
C27 C23 C22 120.1(3) . . ?
C27 C23 C24 119.6(3) . . ?
C23 C24 H24 120.1 . . ?
C25 C24 C23 119.8(3) . . ?
C25 C24 H24 120.1 . . ?
C24 C25 H25 119.0 . . ?
C24 C25 C26 122.0(3) . . ?
C26 C25 H25 119.0 . . ?
C21 C26 C25 119.6(3) . . ?
C21 C26 B1 120.4(3) . . ?
C25 C26 B1 119.7(3) . . ?
C23 C27 H27 119.5 . . ?
C28 C27 C23 121.1(3) . . ?
C28 C27 H27 119.5 . . ?
C27 C28 H28 120.3 . . ?
C27 C28 C29 119.4(3) . . ?
C29 C28 H28 120.3 . . ?
C28 C29 H29 119.7 . . ?
C30 C29 C28 120.6(3) . . ?
C30 C29 H29 119.7 . . ?
C22 C30 H30 119.1 . . ?
C29 C30 C22 121.9(3) . . ?
C29 C30 H30 119.1 . . ?
C32 C31 C36 118.8(3) . . ?
C32 C31 B1 120.5(3) . . ?
C36 C31 B1 120.7(3) . . ?
C31 C32 C39 120.2(3) . . ?
C33 C32 C31 120.3(3) . . ?
C33 C32 C39 119.5(3) . . ?
C32 C33 H33 119.5 . . ?
C32 C33 C34 121.0(3) . . ?
C34 C33 H33 119.5 . . ?
C33 C34 C38 120.8(3) . . ?
C35 C34 C33 118.1(3) . . ?
C35 C34 C38 121.0(3) . . ?
C34 C35 H35 118.9 . . ?
C36 C35 C34 122.1(3) . . ?
C36 C35 H35 118.9 . . ?
C31 C36 C37 120.3(3) . . ?
C35 C36 C31 119.6(3) . . ?
C35 C36 C37 120.1(3) . . ?
C36 C37 H37A 109.5 . . ?
C36 C37 H37B 109.5 . . ?
C36 C37 H37C 109.5 . . ?
H37A C37 H37B 109.5 . . ?
H37A C37 H37C 109.5 . . ?
H37B C37 H37C 109.5 . . ?
C34 C38 H38A 109.5 . . ?
C34 C38 H38B 109.5 . . ?
C34 C38 H38C 109.5 . . ?
H38A C38 H38B 109.5 . . ?
H38A C38 H38C 109.5 . . ?
H38B C38 H38C 109.5 . . ?
C32 C39 H39A 109.5 . . ?
C32 C39 H39B 109.5 . . ?
C32 C39 H39C 109.5 . . ?
H39A C39 H39B 109.5 . . ?
H39A C39 H39C 109.5 . . ?
H39B C39 H39C 109.5 . . ?
O1 C40 H40A 109.5 . . ?
O1 C40 H40B 109.5 . . ?
O1 C40 H40C 109.5 . . ?
H40A C40 H40B 109.5 . . ?
H40A C40 H40C 109.5 . . ?
H40B C40 H40C 109.5 . . ?
N1 B1 C26 115.1(3) . . ?
N1 B1 C31 120.8(3) . . ?
C26 B1 C31 123.9(3) . . ?
C16' O1' C40' 117.8(3) . . ?
C1' N1' H1' 112(3) . . ?
C1' N1' B1' 124.2(3) . . ?
B1' N1' H1' 123(3) . . ?
N1' C1' C2' 119.4(3) . . ?
N1' C1' C20' 120.6(3) . . ?
C2' C1' C20' 120.0(3) . . ?
C1' C2' H2' 119.4 . . ?
C3' C2' C1' 121.1(3) . . ?
C3' C2' H2' 119.4 . . ?
C2' C3' H3' 119.7 . . ?
C2' C3' C4' 120.5(3) . . ?
C4' C3' H3' 119.7 . . ?
C3' C4' C5' 119.7(3) . . ?
C19' C4' C3' 118.0(3) . . ?
C19' C4' C5' 122.0(3) . . ?
C6' C5' C4' 123.9(3) . . ?
C10' C5' C4' 118.8(3) . . ?
C10' C5' C6' 117.3(3) . . ?
C5' C6' C11' 122.3(3) . . ?
C7' C6' C5' 119.8(3) . . ?
C7' C6' C11' 117.9(3) . . ?
C6' C7' H7' 119.2 . . ?
C8' C7' C6' 121.6(3) . . ?
C8' C7' H7' 119.2 . . ?
C7' C8' H8' 120.5 . . ?
C7' C8' C9' 119.0(4) . . ?
C9' C8' H8' 120.5 . . ?
C8' C9' H9' 119.8 . . ?
C10' C9' C8' 120.4(4) . . ?
C10' C9' H9' 119.8 . . ?
C5' C10' H10' 119.0 . . ?
C9' C10' C5' 122.0(3) . . ?
C9' C10' H10' 119.0 . . ?
C12' C11' C6' 174.1(4) . . ?
C11' C12' C13' 178.5(4) . . ?
C14' C13' C12' 121.5(3) . . ?
C14' C13' C18' 118.2(3) . . ?
C18' C13' C12' 120.3(3) . . ?
C13' C14' H14' 119.3 . . ?
C15' C14' C13' 121.4(3) . . ?
C15' C14' H14' 119.3 . . ?
C14' C15' H15' 120.4 . . ?
C14' C15' C16' 119.3(3) . . ?
C16' C15' H15' 120.4 . . ?
O1' C16' C15' 123.9(3) . . ?
O1' C16' C17' 115.7(3) . . ?
C17' C16' C15' 120.4(3) . . ?
C16' C17' H17' 120.0 . . ?
C18' C17' C16' 120.0(3) . . ?
C18' C17' H17' 120.0 . . ?
C13' C18' H18' 119.6 . . ?
C17' C18' C13' 120.7(3) . . ?
C17' C18' H18' 119.6 . . ?
C4' C19' H19' 118.3 . . ?
C4' C19' C20' 123.4(3) . . ?
C20' C19' H19' 118.3 . . ?
C1' C20' C21' 119.3(3) . . ?
C19' C20' C1' 116.3(3) . . ?
C19' C20' C21' 124.1(3) . . ?
C22' C21' C20' 123.1(3) . . ?
C26' C21' C20' 118.2(3) . . ?
C26' C21' C22' 118.6(3) . . ?
C23' C22' C21' 118.4(3) . . ?
C23' C22' C30' 117.2(3) . . ?
C30' C22' C21' 124.1(3) . . ?
C22' C23' C24' 120.8(3) . . ?
C22' C23' C27' 119.7(3) . . ?
C24' C23' C27' 119.4(3) . . ?
C23' C24' H24' 120.4 . . ?
C25' C24' C23' 119.2(3) . . ?
C25' C24' H24' 120.4 . . ?
C24' C25' H25' 118.9 . . ?
C24' C25' C26' 122.2(3) . . ?
C26' C25' H25' 118.9 . . ?
C21' C26' C25' 119.6(3) . . ?
C21' C26' B1' 120.3(3) . . ?
C25' C26' B1' 120.0(3) . . ?
C23' C27' H27' 119.4 . . ?
C28' C27' C23' 121.3(4) . . ?
C28' C27' H27' 119.4 . . ?
C27' C28' H28' 120.5 . . ?
C27' C28' C29' 119.1(3) . . ?
C29' C28' H28' 120.5 . . ?
C28' C29' H29' 119.4 . . ?
C30' C29' C28' 121.1(3) . . ?
C30' C29' H29' 119.4 . . ?
C22' C30' H30' 119.4 . . ?
C29' C30' C22' 121.3(3) . . ?
C29' C30' H30' 119.4 . . ?
C32' C31' C36' 118.1(3) . . ?
C32' C31' B1' 120.9(3) . . ?
C36' C31' B1' 120.9(3) . . ?
C31' C32' C39' 119.7(3) . . ?
C33' C32' C31' 120.2(3) . . ?
C33' C32' C39' 120.1(3) . . ?
C32' C33' H33' 118.9 . . ?
C32' C33' C34' 122.2(4) . . ?
C34' C33' H33' 118.9 . . ?
C33' C34' C38' 121.6(4) . . ?
C35' C34' C33' 117.4(3) . . ?
C35' C34' C38' 120.9(4) . . ?
C34' C35' H35' 118.8 . . ?
C34' C35' C36' 122.4(3) . . ?
C36' C35' H35' 118.8 . . ?
C31' C36' C37' 120.2(3) . . ?
C35' C36' C31' 119.7(3) . . ?
C35' C36' C37' 120.1(3) . . ?
C36' C37' H37D 109.5 . . ?
C36' C37' H37E 109.5 . . ?
C36' C37' H37F 109.5 . . ?
H37D C37' H37E 109.5 . . ?
H37D C37' H37F 109.5 . . ?
H37E C37' H37F 109.5 . . ?
C34' C38' H38D 109.5 . . ?
C34' C38' H38E 109.5 . . ?
C34' C38' H38F 109.5 . . ?
H38D C38' H38E 109.5 . . ?
H38D C38' H38F 109.5 . . ?
H38E C38' H38F 109.5 . . ?
C32' C39' H39D 109.5 . . ?
C32' C39' H39E 109.5 . . ?
C32' C39' H39F 109.5 . . ?
H39D C39' H39E 109.5 . . ?
H39D C39' H39F 109.5 . . ?
H39E C39' H39F 109.5 . . ?
O1' C40' H40D 109.5 . . ?
O1' C40' H40E 109.5 . . ?
O1' C40' H40F 109.5 . . ?
H40D C40' H40E 109.5 . . ?
H40D C40' H40F 109.5 . . ?
H40E C40' H40F 109.5 . . ?
N1' B1' C26' 114.9(3) . . ?
N1' B1' C31' 121.3(3) . . ?
C26' B1' C31' 123.8(3) . . ?

loop_
_geom_bond_atom_site_label_1
_geom_bond_atom_site_label_2
_geom_bond_distance
_geom_bond_site_symmetry_2
_geom_bond_publ_flag
Cl1 C41 1.746(5) . ?
Cl2 C41 1.757(5) . ?
Cl3 C41 1.763(5) . ?
C41 H41 1.0000 . ?
Cl1' C41' 1.759(4) . ?
Cl2' C41' 1.749(4) . ?
Cl3' C41' 1.762(5) . ?
C41' H41' 1.0000 . ?
O1 C16 1.372(4) . ?
O1 C40 1.434(4) . ?
N1 H1 0.88(2) . ?
N1 C1 1.392(5) . ?
N1 B1 1.408(5) . ?
C1 C2 1.393(5) . ?
C1 C20 1.426(5) . ?
C2 H2 0.9500 . ?
C2 C3 1.372(5) . ?
C3 H3 0.9500 . ?
C3 C4 1.402(5) . ?
C4 C5 1.483(5) . ?
C4 C19 1.391(5) . ?
C5 C6 1.408(5) . ?
C5 C10 1.395(5) . ?
C6 C7 1.407(5) . ?
C6 C11 1.441(5) . ?
C7 H7 0.9500 . ?
C7 C8 1.382(5) . ?
C8 H8 0.9500 . ?
C8 C9 1.384(6) . ?
C9 H9 0.9500 . ?
C9 C10 1.385(5) . ?
C10 H10 0.9500 . ?
C11 C12 1.203(5) . ?
C12 C13 1.435(5) . ?
C13 C14 1.394(5) . ?
C13 C18 1.413(5) . ?
C14 H14 0.9500 . ?
C14 C15 1.386(5) . ?
C15 H15 0.9500 . ?
C15 C16 1.393(5) . ?
C16 C17 1.390(5) . ?
C17 H17 0.9500 . ?
C17 C18 1.380(5) . ?
C18 H18 0.9500 . ?
C19 H19 0.9500 . ?
C19 C20 1.416(5) . ?
C20 C21 1.461(5) . ?
C21 C22 1.452(5) . ?
C21 C26 1.418(5) . ?
C22 C23 1.429(5) . ?
C22 C30 1.417(5) . ?
C23 C24 1.422(5) . ?
C23 C27 1.417(5) . ?
C24 H24 0.9500 . ?
C24 C25 1.361(5) . ?
C25 H25 0.9500 . ?
C25 C26 1.426(5) . ?
C26 B1 1.537(5) . ?
C27 H27 0.9500 . ?
C27 C28 1.369(5) . ?
C28 H28 0.9500 . ?
C28 C29 1.401(5) . ?
C29 H29 0.9500 . ?
C29 C30 1.380(5) . ?
C30 H30 0.9500 . ?
C31 C32 1.406(5) . ?
C31 C36 1.409(5) . ?
C31 B1 1.581(5) . ?
C32 C33 1.394(5) . ?
C32 C39 1.516(5) . ?
C33 H33 0.9500 . ?
C33 C34 1.399(5) . ?
C34 C35 1.390(5) . ?
C34 C38 1.501(5) . ?
C35 H35 0.9500 . ?
C35 C36 1.390(5) . ?
C36 C37 1.510(5) . ?
C37 H37A 0.9800 . ?
C37 H37B 0.9800 . ?
C37 H37C 0.9800 . ?
C38 H38A 0.9800 . ?
C38 H38B 0.9800 . ?
C38 H38C 0.9800 . ?
C39 H39A 0.9800 . ?
C39 H39B 0.9800 . ?
C39 H39C 0.9800 . ?
C40 H40A 0.9800 . ?
C40 H40B 0.9800 . ?
C40 H40C 0.9800 . ?
O1' C16' 1.370(4) . ?
O1' C40' 1.432(4) . ?
N1' H1' 0.87(2) . ?
N1' C1' 1.387(5) . ?
N1' B1' 1.405(5) . ?
C1' C2' 1.401(5) . ?
C1' C20' 1.420(5) . ?
C2' H2' 0.9500 . ?
C2' C3' 1.373(5) . ?
C3' H3' 0.9500 . ?
C3' C4' 1.403(5) . ?
C4' C5' 1.476(5) . ?
C4' C19' 1.388(5) . ?
C5' C6' 1.415(5) . ?
C5' C10' 1.403(5) . ?
C6' C7' 1.406(5) . ?
C6' C11' 1.439(5) . ?
C7' H7' 0.9500 . ?
C7' C8' 1.374(5) . ?
C8' H8' 0.9500 . ?
C8' C9' 1.392(6) . ?
C9' H9' 0.9500 . ?
C9' C10' 1.382(6) . ?
C10' H10' 0.9500 . ?
C11' C12' 1.199(5) . ?
C12' C13' 1.427(5) . ?
C13' C14' 1.398(5) . ?
C13' C18' 1.412(5) . ?
C14' H14' 0.9500 . ?
C14' C15' 1.385(5) . ?
C15' H15' 0.9500 . ?
C15' C16' 1.397(5) . ?
C16' C17' 1.390(5) . ?
C17' H17' 0.9500 . ?
C17' C18' 1.380(5) . ?
C18' H18' 0.9500 . ?
C19' H19' 0.9500 . ?
C19' C20' 1.412(5) . ?
C20' C21' 1.475(5) . ?
C21' C22' 1.452(5) . ?
C21' C26' 1.410(5) . ?
C22' C23' 1.421(5) . ?
C22' C30' 1.423(5) . ?
C23' C24' 1.424(5) . ?
C23' C27' 1.429(5) . ?
C24' H24' 0.9500 . ?
C24' C25' 1.362(5) . ?
C25' H25' 0.9500 . ?
C25' C26' 1.420(5) . ?
C26' B1' 1.549(5) . ?
C27' H27' 0.9500 . ?
C27' C28' 1.366(6) . ?
C28' H28' 0.9500 . ?
C28' C29' 1.406(5) . ?
C29' H29' 0.9500 . ?
C29' C30' 1.376(5) . ?
C30' H30' 0.9500 . ?
C31' C32' 1.413(5) . ?
C31' C36' 1.414(5) . ?
C31' B1' 1.578(5) . ?
C32' C33' 1.382(5) . ?
C32' C39' 1.514(5) . ?
C33' H33' 0.9500 . ?
C33' C34' 1.392(5) . ?
C34' C35' 1.388(5) . ?
C34' C38' 1.502(5) . ?
C35' H35' 0.9500 . ?
C35' C36' 1.390(5) . ?
C36' C37' 1.509(5) . ?
C37' H37D 0.9800 . ?
C37' H37E 0.9800 . ?
C37' H37F 0.9800 . ?
C38' H38D 0.9800 . ?
C38' H38E 0.9800 . ?
C38' H38F 0.9800 . ?
C39' H39D 0.9800 . ?
C39' H39E 0.9800 . ?
C39' H39F 0.9800 . ?
C40' H40D 0.9800 . ?
C40' H40E 0.9800 . ?
C40' H40F 0.9800 . ?

loop_
_geom_torsion_atom_site_label_1
_geom_torsion_atom_site_label_2
_geom_torsion_atom_site_label_3
_geom_torsion_atom_site_label_4
_geom_torsion
_geom_torsion_site_symmetry_1
_geom_torsion_site_symmetry_2
_geom_torsion_site_symmetry_3
_geom_torsion_site_symmetry_4
_geom_torsion_publ_flag
O1 C16 C17 C18 179.0(3) . . . . ?
N1 C1 C2 C3 170.3(3) . . . . ?
N1 C1 C20 C19 -168.5(3) . . . . ?
N1 C1 C20 C21 5.8(5) . . . . ?
C1 N1 B1 C26 -12.4(5) . . . . ?
C1 N1 B1 C31 171.9(3) . . . . ?
C1 C2 C3 C4 0.4(5) . . . . ?
C1 C20 C21 C22 161.3(3) . . . . ?
C1 C20 C21 C26 -17.1(5) . . . . ?
C2 C1 C20 C19 9.5(5) . . . . ?
C2 C1 C20 C21 -176.2(3) . . . . ?
C2 C3 C4 C5 -170.2(3) . . . . ?
C2 C3 C4 C19 4.6(5) . . . . ?
C3 C4 C5 C6 -133.5(4) . . . . ?
C3 C4 C5 C10 46.9(5) . . . . ?
C3 C4 C19 C20 -2.3(5) . . . . ?
C4 C5 C6 C7 -178.8(3) . . . . ?
C4 C5 C6 C11 2.4(5) . . . . ?
C4 C5 C10 C9 179.5(4) . . . . ?
C4 C19 C20 C1 -4.6(5) . . . . ?
C4 C19 C20 C21 -178.7(3) . . . . ?
C5 C4 C19 C20 172.4(3) . . . . ?
C5 C6 C7 C8 -0.7(5) . . . . ?
C6 C5 C10 C9 -0.2(5) . . . . ?
C6 C7 C8 C9 -0.1(6) . . . . ?
C7 C8 C9 C10 0.8(6) . . . . ?
C8 C9 C10 C5 -0.6(6) . . . . ?
C10 C5 C6 C7 0.8(5) . . . . ?
C10 C5 C6 C11 -177.9(3) . . . . ?
C11 C6 C7 C8 178.1(4) . . . . ?
C12 C13 C14 C15 -176.7(3) . . . . ?
C12 C13 C18 C17 177.3(3) . . . . ?
C13 C14 C15 C16 -1.1(6) . . . . ?
C14 C13 C18 C17 -0.5(5) . . . . ?
C14 C15 C16 O1 -178.4(3) . . . . ?
C14 C15 C16 C17 0.7(6) . . . . ?
C15 C16 C17 C18 -0.2(6) . . . . ?
C16 C17 C18 C13 0.1(5) . . . . ?
C18 C13 C14 C15 1.0(5) . . . . ?
C19 C4 C5 C6 51.9(5) . . . . ?
C19 C4 C5 C10 -127.7(4) . . . . ?
C19 C20 C21 C22 -24.9(5) . . . . ?
C19 C20 C21 C26 156.8(3) . . . . ?
C20 C1 C2 C3 -7.7(5) . . . . ?
C20 C21 C22 C23 170.9(3) . . . . ?
C20 C21 C22 C30 -15.6(5) . . . . ?
C20 C21 C26 C25 -171.2(3) . . . . ?
C20 C21 C26 B1 13.8(5) . . . . ?
C21 C22 C23 C24 3.3(5) . . . . ?
C21 C22 C23 C27 -179.1(3) . . . . ?
C21 C22 C30 C29 -178.6(3) . . . . ?
C21 C26 B1 N1 0.3(5) . . . . ?
C21 C26 B1 C31 175.9(3) . . . . ?
C22 C21 C26 C25 10.4(5) . . . . ?
C22 C21 C26 B1 -164.6(3) . . . . ?
C22 C23 C24 C25 5.0(6) . . . . ?
C22 C23 C27 C28 -3.9(5) . . . . ?
C23 C22 C30 C29 -4.9(5) . . . . ?
C23 C24 C25 C26 -5.6(6) . . . . ?
C23 C27 C28 C29 -1.4(6) . . . . ?
C24 C23 C27 C28 173.8(4) . . . . ?
C24 C25 C26 C21 -2.2(6) . . . . ?
C24 C25 C26 B1 172.8(3) . . . . ?
C25 C26 B1 N1 -174.7(3) . . . . ?
C25 C26 B1 C31 0.9(5) . . . . ?
C26 C21 C22 C23 -10.8(5) . . . . ?
C26 C21 C22 C30 162.7(3) . . . . ?
C27 C23 C24 C25 -172.7(4) . . . . ?
C27 C28 C29 C30 3.5(5) . . . . ?
C28 C29 C30 C22 -0.2(5) . . . . ?
C30 C22 C23 C24 -170.8(3) . . . . ?
C30 C22 C23 C27 6.9(5) . . . . ?
C31 C32 C33 C34 1.0(6) . . . . ?
C32 C31 C36 C35 2.4(5) . . . . ?
C32 C31 C36 C37 -178.1(3) . . . . ?
C32 C31 B1 N1 100.5(4) . . . . ?
C32 C31 B1 C26 -74.8(5) . . . . ?
C32 C33 C34 C35 1.5(6) . . . . ?
C32 C33 C34 C38 -176.4(4) . . . . ?
C33 C34 C35 C36 -2.1(6) . . . . ?
C34 C35 C36 C31 0.1(5) . . . . ?
C34 C35 C36 C37 -179.4(3) . . . . ?
C36 C31 C32 C33 -3.0(5) . . . . ?
C36 C31 C32 C39 175.9(3) . . . . ?
C36 C31 B1 N1 -81.3(5) . . . . ?
C36 C31 B1 C26 103.4(4) . . . . ?
C38 C34 C35 C36 175.8(3) . . . . ?
C39 C32 C33 C34 -177.9(3) . . . . ?
C40 O1 C16 C15 -9.6(5) . . . . ?
C40 O1 C16 C17 171.2(3) . . . . ?
B1 N1 C1 C2 -168.4(3) . . . . ?
B1 N1 C1 C20 9.6(5) . . . . ?
B1 C31 C32 C33 175.2(3) . . . . ?
B1 C31 C32 C39 -5.8(5) . . . . ?
B1 C31 C36 C35 -175.8(3) . . . . ?
B1 C31 C36 C37 3.7(5) . . . . ?
O1' C16' C17' C18' 179.3(3) . . . . ?
N1' C1' C2' C3' 171.7(3) . . . . ?
N1' C1' C20' C19' -168.9(3) . . . . ?
N1' C1' C20' C21' 5.3(5) . . . . ?
C1' N1' B1' C26' -10.8(5) . . . . ?
C1' N1' B1' C31' 172.1(3) . . . . ?
C1' C2' C3' C4' -1.0(5) . . . . ?
C1' C20' C21' C22' 163.1(3) . . . . ?
C1' C20' C21' C26' -16.3(5) . . . . ?
C2' C1' C20' C19' 9.2(5) . . . . ?
C2' C1' C20' C21' -176.6(3) . . . . ?
C2' C3' C4' C5' -168.9(3) . . . . ?
C2' C3' C4' C19' 5.1(5) . . . . ?
C3' C4' C5' C6' -136.9(4) . . . . ?
C3' C4' C5' C10' 44.5(5) . . . . ?
C3' C4' C19' C20' -1.9(5) . . . . ?
C4' C5' C6' C7' -177.5(3) . . . . ?
C4' C5' C6' C11' 4.5(5) . . . . ?
C4' C5' C10' C9' 177.9(3) . . . . ?
C4' C19' C20' C1' -5.2(5) . . . . ?
C4' C19' C20' C21' -179.1(3) . . . . ?
C5' C4' C19' C20' 171.9(3) . . . . ?
C5' C6' C7' C8' -0.6(6) . . . . ?
C6' C5' C10' C9' -0.8(5) . . . . ?
C6' C7' C8' C9' -0.3(6) . . . . ?
C7' C8' C9' C10' 0.7(6) . . . . ?
C8' C9' C10' C5' -0.2(6) . . . . ?
C10' C5' C6' C7' 1.1(5) . . . . ?
C10' C5' C6' C11' -176.9(3) . . . . ?
C11' C6' C7' C8' 177.5(4) . . . . ?
C12' C13' C14' C15' -177.2(4) . . . . ?
C12' C13' C18' C17' 177.7(4) . . . . ?
C13' C14' C15' C16' -0.4(6) . . . . ?
C14' C13' C18' C17' 0.2(5) . . . . ?
C14' C15' C16' O1' -178.7(3) . . . . ?
C14' C15' C16' C17' 0.1(6) . . . . ?
C15' C16' C17' C18' 0.3(6) . . . . ?
C16' C17' C18' C13' -0.5(6) . . . . ?
C18' C13' C14' C15' 0.3(5) . . . . ?
C19' C4' C5' C6' 49.4(5) . . . . ?
C19' C4' C5' C10' -129.2(4) . . . . ?
C19' C20' C21' C22' -23.1(5) . . . . ?
C19' C20' C21' C26' 157.4(3) . . . . ?
C20' C1' C2' C3' -6.4(5) . . . . ?
C20' C21' C22' C23' 168.5(3) . . . . ?
C20' C21' C22' C30' -17.3(5) . . . . ?
C20' C21' C26' C25' -170.5(3) . . . . ?
C20' C21' C26' B1' 13.9(5) . . . . ?
C21' C22' C23' C24' 5.5(5) . . . . ?
C21' C22' C23' C27' -178.8(3) . . . . ?
C21' C22' C30' C29' -179.9(3) . . . . ?
C21' C26' B1' N1' -1.0(5) . . . . ?
C21' C26' B1' C31' 176.0(3) . . . . ?
C22' C21' C26' C25' 10.0(5) . . . . ?
C22' C21' C26' B1' -165.6(3) . . . . ?
C22' C23' C24' C25' 3.3(5) . . . . ?
C22' C23' C27' C28' -2.7(5) . . . . ?
C23' C22' C30' C29' -5.6(5) . . . . ?
C23' C24' C25' C26' -5.5(6) . . . . ?
C23' C27' C28' C29' -2.7(6) . . . . ?
C24' C23' C27' C28' 173.1(4) . . . . ?
C24' C25' C26' C21' -1.2(6) . . . . ?
C24' C25' C26' B1' 174.4(3) . . . . ?
C25' C26' B1' N1' -176.6(3) . . . . ?
C25' C26' B1' C31' 0.4(5) . . . . ?
C26' C21' C22' C23' -12.0(5) . . . . ?
C26' C21' C22' C30' 162.1(3) . . . . ?
C27' C23' C24' C25' -172.5(3) . . . . ?
C27' C28' C29' C30' 3.8(6) . . . . ?
C28' C29' C30' C22' 0.4(5) . . . . ?
C30' C22' C23' C24' -169.1(3) . . . . ?
C30' C22' C23' C27' 6.7(5) . . . . ?
C31' C32' C33' C34' 0.9(6) . . . . ?
C32' C31' C36' C35' 2.4(5) . . . . ?
C32' C31' C36' C37' -178.3(3) . . . . ?
C32' C31' B1' N1' 101.2(4) . . . . ?
C32' C31' B1' C26' -75.6(5) . . . . ?
C32' C33' C34' C35' 1.0(6) . . . . ?
C32' C33' C34' C38' -176.5(4) . . . . ?
C33' C34' C35' C36' -1.2(5) . . . . ?
C34' C35' C36' C31' -0.5(5) . . . . ?
C34' C35' C36' C37' -179.9(3) . . . . ?
C36' C31' C32' C33' -2.5(5) . . . . ?
C36' C31' C32' C39' 176.0(3) . . . . ?
C36' C31' B1' N1' -81.4(5) . . . . ?
C36' C31' B1' C26' 101.9(4) . . . . ?
C38' C34' C35' C36' 176.4(4) . . . . ?
C39' C32' C33' C34' -177.6(4) . . . . ?
C40' O1' C16' C15' -10.6(5) . . . . ?
C40' O1' C16' C17' 170.5(3) . . . . ?
B1' N1' C1' C2' -169.3(3) . . . . ?
B1' N1' C1' C20' 8.8(5) . . . . ?
B1' C31' C32' C33' 175.0(3) . . . . ?
B1' C31' C32' C39' -6.5(5) . . . . ?
B1' C31' C36' C35' -175.2(3) . . . . ?
B1' C31' C36' C37' 4.2(5) . . . . ?

loop_
_twin_individual_id
_twin_individual_mass_fraction_refined
1 0.56(6)
2 0.44(6)
